data_2001198
loop_
_publ_author_name
'Clark, G. R.'
'Cambie, R. C.'
'King, M. D.'
'Rutledge, P. S.'
'Woodgate, P. D.'

_publ_section_title
;Structure of
 dicarbonyl[(8,9,11,12,13,14-\h)-12,19-dimethoxypodocarpa-8,11,13-triene]thiocarbonylchromium(0)
;
_journal_issue 11
_journal_name_full 'Acta Crystallographica Section C'
_journal_page_first 1892
_journal_page_last 1895
_journal_paper_doi 10.1107/S0108270193004172
_journal_volume 49
_journal_year 1993
_chemical_formula_sum 'C22 H28 Cr O4 S'
_chemical_formula_weight 440.52
_space_group_IT_number 19
_symmetry_cell_setting orthorhombic
_symmetry_space_group_name_Hall 'P 2ac 2ab'
_symmetry_space_group_name_H-M 'P 21 21 21'
_atom_type_scat_source IntTabIV
_cell_angle_alpha 90.0
_cell_angle_beta 90.0
_cell_angle_gamma 90.0
_cell_formula_units_Z 4
_cell_length_a 7.321(6)
_cell_length_b 12.7900(10)
_cell_length_c 22.822(3)
_cell_measurement_reflns_used 25
_cell_measurement_temperature 290.5(10)
_cell_measurement_theta_max 12.67
_cell_measurement_theta_min 9.04
_cell_volume 2137.0(18)
_diffrn_measurement_device 'Enraf-Nonius CAD-4'
_diffrn_measurement_method 2\q/\w
_diffrn_radiation_type MoK\a
_diffrn_radiation_wavelength 0.71069
_diffrn_reflns_limit_h_max 9
_diffrn_reflns_limit_h_min 0
_diffrn_reflns_limit_k_max 16
_diffrn_reflns_limit_k_min 0
_diffrn_reflns_limit_l_max 30
_diffrn_reflns_limit_l_min 0
_diffrn_reflns_number 2563
_diffrn_reflns_theta_max 27.96
_diffrn_standards_decay_% 4
_diffrn_standards_interval_time 60
_diffrn_standards_number 3
_exptl_absorpt_coefficient_mu 0.658
_exptl_absorpt_correction_T_max 1.0019
_exptl_absorpt_correction_T_min 0.8985
_exptl_absorpt_correction_type empirical
_exptl_crystal_colour Orange
_exptl_crystal_density_diffrn 1.369
_exptl_crystal_density_meas 1.330(10)
_exptl_crystal_description Needles
_exptl_crystal_size_max 0.12
_exptl_crystal_size_mid 0.06
_exptl_crystal_size_min 0.04
_refine_diff_density_max 0.32
_refine_diff_density_min -0.26
_refine_ls_goodness_of_fit_obs 1.13
_refine_ls_hydrogen_treatment refxyz
_refine_ls_number_parameters 314
_refine_ls_number_reflns 1360
_refine_ls_R_factor_obs 0.0412
_refine_ls_structure_factor_coef F
_refine_ls_weighting_details w=1.5735/[\s^2^(F)+0.000127F^2^]
_refine_ls_weighting_scheme calc
_refine_ls_wR_factor_obs 0.0333
_reflns_number_observed 1360
_reflns_number_total 2563
_reflns_observed_criterion I>3\s(I)
_cod_data_source_file hl1032.cif
_cod_data_source_block hl1032_structure_1_of_1
_cod_depositor_comments
;
The following automatic conversions were performed:

'_refine_ls_weighting_scheme' value
'w=1.5735/[\s^2^(F)+0.000127F^2^]' was changed to 'calc'. New tag
'_refine_ls_weighting_details' was created. The value of the new tag
was set to 'w=1.5735/[\s^2^(F)+0.000127F^2^]'.

Automatic conversion script
Id: cif_fix_values 3143 2015-03-26 13:38:13Z robertas 
;
_cod_original_cell_volume 2137.0(17)
_cod_database_code 2001198

loop_
_symmetry_equiv_pos_as_xyz
x,y,z
1/2-x,-y,1/2+z
-x,1/2+y,1/2-z
1/2+x,1/2-y,-z

loop_
_atom_site_label
_atom_site_fract_x
_atom_site_fract_y
_atom_site_fract_z
Cr -.28311(14) -.63995(8) -.13346(4)
S -.6134(4) -.5539(2) -.04445(13)
O1 -.0649(9) -.4755(5) -.0723(3)
O2 -.4207(9) -.4721(5) -.2137(3)
O3 -.5400(7) -.8536(4) -.11338(18)
O4 .2143(9) -.6752(4) -.4366(2)
C1 -.3174(11) -.7038(7) -.3062(3)
C2 -.2816(13) -.6807(7) -.3707(3)
C3 -.1309(13) -.6020(7) -.3783(3)
C4 .0515(10) -.6324(6) -.3496(3)
C5 .0115(9) -.6632(5) -.2847(3)
C6 .1823(10) -.6973(7) -.2503(3)
C7 .1467(10) -.6927(6) -.1850(3)
C8 -.0369(10) -.7312(6) -.1668(3)
C9 -.1792(10) -.7488(5) -.2071(3)
C10 -.1460(9) -.7410(5) -.2740(3)
C11 -.3502(11) -.7842(5) -.1861(3)
C12 -.3751(10) -.8117(5) -.1267(3)
C13 -.2347(12) -.7910(5) -.0869(3)
C14 -.0718(12) -.7515(7) -.1076(3)
C18 .1733(11) -.5349(6) -.3498(3)
C19 .1464(13) -.7186(7) -.3844(3)
C20 -.1056(12) -.8536(7) -.2924(3)
C21 -.5714(15) -.8809(9) -.0539(4)
C22 .3034(13) -.7501(8) -.4718(3)
C23 -.4621(11) -.5982(6) -.0866(3)
C24 -.1461(12) -.5388(6) -.0977(4)
C25 -.3664(12) -.5393(6) -.1844(3)
H1A -.361(9) -.631(5) -.292(3)
H1B -.431(10) -.749(5) -.296(3)
H2A -.258(10) -.749(5) -.388(3)
H2B -.389(9) -.658(6) -.389(3)
H3A -.188(9) -.533(5) -.357(3)
H3B -.105(9) -.584(5) -.421(3)
H5 -.040(10) -.600(5) -.265(3)
H6A .211(10) -.769(5) -.261(3)
H6B .275(9) -.649(5) -.261(3)
H7A .1582(10) -.6221(6) -.1727(3)
H7B .2364(10) -.7341(6) -.1658(3)
H11 -.451(10) -.794(6) -.205(3)
H13 -.257(9) -.806(5) -.045(3)
H14 .011(10) -.747(6) -.083(3)
H18A .2876(11) -.5511(6) -.3323(3)
H18B .1156(11) -.4807(6) -.3281(3)
H18C .1921(11) -.5124(6) -.3890(3)
H19A .271(9) -.754(5) -.368(3)
H19B .064(9) -.786(5) -.391(3)
H20A -.085(9) -.861(6) -.333(3)
H20B .004(10) -.884(6) -.276(3)
H20C -.200(9) -.905(5) -.280(3)
H21A -.486(10) -.938(5) -.043(3)
H21B -.693(10) -.891(5) -.050(3)
H21C -.563(10) -.815(5) -.029(3)
H22A .3470(13) -.7176(8) -.5065(3)
H22B .2199(13) -.8041(8) -.4818(3)
H22C .4033(13) -.7791(8) -.4507(3)

loop_
_geom_angle_atom_site_label_1
_geom_angle_atom_site_label_2
_geom_angle_atom_site_label_3
_geom_angle
_geom_angle_publ_flag
C24 Cr C23 85.6(3) yes
C25 Cr C23 85.7(3) yes
C25 Cr C24 88.2(3) yes
C21 O3 C12 117.2(6) yes
C22 O4 C19 112.2(6) yes
C10 C1 C2 112.6(6) yes
C3 C2 C1 111.6(7) yes
C4 C3 C2 114.8(6) yes
C5 C4 C3 107.7(5) yes
C18 C4 C3 107.4(6) yes
C18 C4 C5 108.4(5) yes
C19 C4 C3 110.9(6) yes
C19 C4 C5 113.3(6) yes
C19 C4 C18 108.8(6) yes
C6 C5 C4 113.8(6) yes
C10 C5 C4 117.0(5) yes
C10 C5 C6 110.1(5) yes
C7 C6 C5 110.6(6) yes
C8 C7 C6 114.6(6) yes
C9 C8 C7 122.6(6) yes
C14 C8 C7 119.6(7) yes
C14 C8 C9 117.8(7) yes
C10 C9 C8 121.2(6) yes
C11 C9 C8 118.9(6) yes
C11 C9 C10 119.6(6) yes
C5 C10 C1 109.6(6) yes
C9 C10 C1 111.4(5) yes
C9 C10 C5 108.3(5) yes
C20 C10 C1 108.6(6) yes
C20 C10 C5 114.8(6) yes
C20 C10 C9 103.9(5) yes
C12 C11 C9 121.3(7) yes
C11 C12 O3 115.4(6) yes
C13 C12 O3 125.7(6) yes
C13 C12 C11 118.8(7) yes
C14 C13 C12 118.9(6) yes
C13 C14 C8 123.8(7) yes
C4 C19 O4 108.5(6) yes
S C23 Cr 176.0(5) yes
O1 C24 Cr 176.2(8) yes
O2 C25 Cr 176.1(7) yes

loop_
_geom_bond_atom_site_label_1
_geom_bond_atom_site_label_2
_geom_bond_distance
_geom_bond_publ_flag
C8 Cr 2.278(7) yes
C9 Cr 2.312(6) yes
C11 Cr 2.256(7) yes
C12 Cr 2.302(6) yes
C13 Cr 2.233(7) yes
C14 Cr 2.186(8) yes
C23 Cr 1.773(8) yes
C24 Cr 1.829(9) yes
C25 Cr 1.838(8) yes
C23 S 1.573(8) yes
C24 O1 1.160(8) yes
C25 O2 1.160(8) yes
C12 O3 1.356(8) yes
C21 O3 1.420(9) yes
C19 O4 1.406(8) yes
C22 O4 1.410(9) yes
C2 C1 1.523(10) yes
C10 C1 1.531(9) yes
C3 C2 1.503(11) yes
C4 C3 1.536(10) yes
C5 C4 1.562(8) yes
C18 C4 1.533(9) yes
C19 C4 1.525(10) yes
C6 C5 1.539(10) yes
C10 C5 1.543(9) yes
C7 C6 1.515(10) yes
C8 C7 1.490(10) yes
C9 C8 1.408(9) yes
C14 C8 1.399(9) yes
C10 C9 1.548(8) yes
C11 C9 1.416(9) yes
C20 C10 1.528(10) yes
C12 C11 1.411(9) yes
C13 C12 1.397(10) yes
C14 C13 1.379(10) yes
H1A C1 1.03(7) yes
H1B C1 1.04(7) yes
H2A C2 0.97(6) yes
H2B C2 0.94(7) yes
H3A C3 1.09(6) yes
H3B C3 1.02(7) yes
H5 C5 1.00(7) yes
H6A C6 0.97(7) yes
H7A C7 0.950 yes
H7B C7 0.950 yes
H11 C11 0.86(7) yes
H13 C13 .99(6) yes
H14 C14 0.83(7) yes
H18A C18 0.950 yes
H18B C18 0.950 yes
H18C C18 0.950 yes
H19A C19 1.08(7) yes
H19B C19 1.06(7) yes
H20A C20 0.94(6) yes
H20B C20 0.96(7) yes
H20C C20 1.00(7) yes
H21A C21 0.99(6) yes
H21B C21 0.90(7) yes
H21C C21 1.02(6) yes
H22A C22 0.950 yes
H22B C22 0.950 yes
H22C C22 0.950 yes
